data_1545864
loop_
_publ_author_name
'Hoshino, Manabu'
'Khutia, Anupam'
'Xing, Hongzhu'
'Inokuma, Yasuhide'
'Fujita, Makoto'

_publ_section_title
;
 The crystalline sponge method updated
;
_journal_issue 2
_journal_name_full IUCrJ
_journal_page_first 139
_journal_page_last 151
_journal_paper_doi 10.1107/S2052252515024379
_journal_volume 3
_journal_year 2016
_chemical_formula_sum 'C69.69 H80.8 I6 N14.11 Zn3'
_chemical_formula_weight 2073.61
_space_group_crystal_system monoclinic
_space_group_IT_number 15
_space_group_name_Hall '-C 2yc'
_space_group_name_H-M_alt 'C 1 2/c 1'
_symmetry_space_group_name_Hall '-C 2yc'
_symmetry_space_group_name_H-M 'C 1 2/c 1'
_atom_sites_solution_hydrogens geom
_atom_sites_solution_primary iterative
_atom_sites_solution_secondary difmap
_audit_creation_method SHELXL-2014/7
_cell_angle_alpha 90
_cell_angle_beta 103.070(2)
_cell_angle_gamma 90
_cell_formula_units_Z 8
_cell_length_a 36.8116(10)
_cell_length_b 14.6974(3)
_cell_length_c 30.6993(8)
_cell_measurement_reflns_used 15414
_cell_measurement_temperature 100(2)
_cell_measurement_theta_max 75.6290
_cell_measurement_theta_min 4.2110
_cell_volume 16179.1(7)
_computing_cell_refinement
;
CrysAlisPro, Agilent Technologies,
Version 1.171.37.35 (release 13-08-2014 CrysAlis171 .NET)
(compiled Aug 13 2014,18:06:01)
;
_computing_data_collection
;
CrysAlisPro, Agilent Technologies,
Version 1.171.37.35 (release 13-08-2014 CrysAlis171 .NET)
(compiled Aug 13 2014,18:06:01)
;
_computing_data_reduction
;
CrysAlisPro, Agilent Technologies,
Version 1.171.37.35 (release 13-08-2014 CrysAlis171 .NET)
(compiled Aug 13 2014,18:06:01)
;
_computing_molecular_graphics 'shelXle (Hubschle et al., 2011)'
_computing_publication_material 'SHELXL-2014/7 (Sheldrick, 2014)'
_computing_structure_refinement 'SHELXL-2014/7 (Sheldrick, 2014)'
_computing_structure_solution 'SHELXT-2014/5 (Sheldrick, 2014)'
_diffrn_ambient_environment N~2~
_diffrn_ambient_temperature 100(2)
_diffrn_detector 'CCD plate'
_diffrn_detector_area_resol_mean 5.2332
_diffrn_detector_type AtlasS2
_diffrn_measured_fraction_theta_full 0.998
_diffrn_measured_fraction_theta_max 0.984
_diffrn_measurement_device 'four-circle diffractometer'
_diffrn_measurement_device_type 'SuperNova, Dual, Cu at zero, AtlasS2'
_diffrn_measurement_method '\w scans'
_diffrn_radiation_monochromator mirror
_diffrn_radiation_probe x-ray
_diffrn_radiation_type 'Cu K\a'
_diffrn_radiation_wavelength 1.54184
_diffrn_reflns_av_R_equivalents 0.0309
_diffrn_reflns_av_unetI/netI 0.0429
_diffrn_reflns_Laue_measured_fraction_full 0.998
_diffrn_reflns_Laue_measured_fraction_max 0.984
_diffrn_reflns_limit_h_max 44
_diffrn_reflns_limit_h_min -46
_diffrn_reflns_limit_k_max 7
_diffrn_reflns_limit_k_min -18
_diffrn_reflns_limit_l_max 38
_diffrn_reflns_limit_l_min -37
_diffrn_reflns_number 44068
_diffrn_reflns_point_group_measured_fraction_full 0.998
_diffrn_reflns_point_group_measured_fraction_max 0.984
_diffrn_reflns_theta_full 67.684
_diffrn_reflns_theta_max 76.383
_diffrn_reflns_theta_min 4.203
_diffrn_source 'sealed X-ray tube'
_diffrn_source_type 'SuperNova (Cu) X-ray Source'
_exptl_absorpt_coefficient_mu 19.375
_exptl_absorpt_correction_T_max 0.410
_exptl_absorpt_correction_T_min 0.184
_exptl_absorpt_correction_type gaussian
_exptl_absorpt_process_details
;
CrysAlisPro, Agilent Technologies,
Version 1.171.37.35 (release 13-08-2014 CrysAlis171 .NET)
(compiled Aug 13 2014,18:06:01)
Numerical absorption correction based on gaussian integration over
   a multifaceted crystal model
Empirical absorption correction using spherical harmonics,
 implemented in SCALE3 ABSPACK scaling algorithm.
;
_exptl_crystal_colour yellow
_exptl_crystal_density_diffrn 1.703
_exptl_crystal_description block
_exptl_crystal_F_000 8046
_exptl_crystal_size_max 0.150
_exptl_crystal_size_mid 0.090
_exptl_crystal_size_min 0.080
_refine_diff_density_max 2.529
_refine_diff_density_min -1.246
_refine_diff_density_rms 0.127
_refine_ls_extinction_method none
_refine_ls_goodness_of_fit_ref 1.128
_refine_ls_hydrogen_treatment constr
_refine_ls_matrix_type full
_refine_ls_number_parameters 1069
_refine_ls_number_reflns 16724
_refine_ls_number_restraints 517
_refine_ls_restrained_S_all 1.121
_refine_ls_R_factor_all 0.0701
_refine_ls_R_factor_gt 0.0653
_refine_ls_shift/su_max 0.001
_refine_ls_shift/su_mean 0.000
_refine_ls_structure_factor_coef Fsqd
_refine_ls_weighting_details 'w=1/[\s^2^(Fo^2^)+(0.0355P)^2^+238.0536P] where P=(Fo^2^+2Fc^2^)/3'
_refine_ls_weighting_scheme calc
_refine_ls_wR_factor_gt 0.1515
_refine_ls_wR_factor_ref 0.1541
_reflns_Friedel_coverage 0.000
_reflns_number_gt 15236
_reflns_number_total 16724
_reflns_threshold_expression 'I > 2\s(I)'
_cod_data_source_file de5035.cif
_cod_data_source_block diisopropylaniline
_cod_original_formula_sum 'C69.69 H80.80 I6 N14.11 Zn3'
_cod_database_code 1545864
_shelx_shelxl_version_number 2014/7
_shelx_space_group_comment
;
The symmetry employed for this shelxl refinement is uniquely defined
by the following loop, which should always be used as a source of
symmetry information in preference to the above space-group names.
They are only intended as comments.
;
_shelx_estimated_absorpt_t_min 0.159
_shelx_estimated_absorpt_t_max 0.306

loop_
_space_group_symop_operation_xyz
'x, y, z'
'-x, y, -z+1/2'
'x+1/2, y+1/2, z'
'-x+1/2, y+1/2, -z+1/2'
'-x, -y, -z'
'x, -y, z-1/2'
'-x+1/2, -y+1/2, -z'
'x+1/2, -y+1/2, z-1/2'

loop_
_atom_site_label
_atom_site_type_symbol
_atom_site_fract_x
_atom_site_fract_y
_atom_site_fract_z
_atom_site_U_iso_or_equiv
_atom_site_adp_type
_atom_site_occupancy
_atom_site_site_symmetry_order
_atom_site_calc_flag
_atom_site_refinement_flags_posn
_atom_site_refinement_flags_adp
_atom_site_refinement_flags_occupancy
_atom_site_disorder_assembly
_atom_site_disorder_group
Zn1 Zn 0.07746(3) 0.62677(6) 0.09806(3) 0.0437(2) Uani 1 1 d . . . . .
Zn2 Zn 0.38097(3) 0.59965(6) 0.42624(3) 0.0430(2) Uani 1 1 d . . . . .
I21 I 0.35982(2) 0.60724(6) 0.49890(2) 0.0734(2) Uani 1 1 d . . . . .
I22 I 0.39957(2) 0.73548(4) 0.38478(2) 0.06855(18) Uani 1 1 d . . . . .
Zn3 Zn 0.66959(3) 0.35710(6) 0.27594(4) 0.0439(2) Uani 1 1 d . . . . .
N101 N 0.11742(18) 0.5635(4) 0.1476(2) 0.0439(15) Uani 1 1 d . . . . .
C102 C 0.1499(2) 0.5994(5) 0.1673(2) 0.0416(16) Uani 1 1 d . . . . .
H102 H 0.1561 0.6584 0.1585 0.050 Uiso 1 1 calc R U . . .
C103 C 0.1753(2) 0.5535(5) 0.2003(3) 0.0449(17) Uani 1 1 d . . . . .
H103 H 0.1982 0.5812 0.2144 0.054 Uiso 1 1 calc R U . . .
C104 C 0.1666(2) 0.4664(4) 0.2124(2) 0.0404(16) Uani 1 1 d . . . . .
C105 C 0.1321(2) 0.4295(5) 0.1924(3) 0.056(2) Uani 1 1 d . . . . .
H105 H 0.1252 0.3707 0.2004 0.067 Uiso 1 1 calc R U . . .
C106 C 0.1083(3) 0.4806(5) 0.1605(3) 0.060(3) Uani 1 1 d . . . . .
H106 H 0.0844 0.4564 0.1471 0.072 Uiso 1 1 calc R U . . .
N111 N 0.33845(17) 0.5315(4) 0.3824(2) 0.0403(13) Uani 1 1 d . . . . .
C112 C 0.3164(2) 0.5753(5) 0.3480(3) 0.0460(18) Uani 1 1 d . . . . .
H112 H 0.3219 0.6366 0.3421 0.055 Uiso 1 1 calc R U . . .
C113 C 0.2861(2) 0.5342(5) 0.3211(3) 0.0469(18) Uani 1 1 d . . . . .
H113 H 0.2707 0.5670 0.2972 0.056 Uiso 1 1 calc R U . . .
C114 C 0.27799(19) 0.4438(5) 0.3291(2) 0.0370(14) Uani 1 1 d . . . . .
C115 C 0.3013(2) 0.3984(5) 0.3638(3) 0.0468(18) Uani 1 1 d . . . . .
H115 H 0.2970 0.3364 0.3698 0.056 Uiso 1 1 calc R U . . .
C116 C 0.3313(2) 0.4456(5) 0.3902(3) 0.052(2) Uani 1 1 d . . . . .
H116 H 0.3472 0.4149 0.4144 0.062 Uiso 1 1 calc R U . . .
N121 N 0.18323(18) -0.0054(4) 0.2818(2) 0.0434(14) Uani 1 1 d . . . . .
C122 C 0.2142(2) 0.0276(5) 0.3080(3) 0.0436(17) Uani 1 1 d . . . . .
H122 H 0.2309 -0.0138 0.3262 0.052 Uiso 1 1 calc R U . . .
C123 C 0.2235(2) 0.1191(5) 0.3104(3) 0.0410(15) Uani 1 1 d . . . . .
H123 H 0.2459 0.1399 0.3295 0.049 Uiso 1 1 calc R U . . .
C124 C 0.19891(19) 0.1796(4) 0.2839(2) 0.0358(14) Uani 1 1 d . . . . .
C125 C 0.1666(2) 0.1448(5) 0.2568(3) 0.0505(19) Uani 1 1 d . . . . .
H125 H 0.1494 0.1845 0.2383 0.061 Uiso 1 1 calc R U . . .
C126 C 0.1593(2) 0.0536(5) 0.2566(3) 0.052(2) Uani 1 1 d . . . . .
H126 H 0.1368 0.0312 0.2382 0.062 Uiso 1 1 calc R U . . .
C131 C 0.1925(2) 0.4119(4) 0.2463(3) 0.0402(15) Uani 1 1 d . . . . .
N132 N 0.22368(17) 0.4513(4) 0.2690(2) 0.0398(13) Uani 1 1 d . . . . .
C133 C 0.2451(2) 0.3993(4) 0.3004(2) 0.0365(14) Uani 1 1 d . . . . .
N134 N 0.23838(16) 0.3116(4) 0.30848(19) 0.0366(12) Uani 1 1 d . . . . .
C135 C 0.2076(2) 0.2782(4) 0.2813(2) 0.0358(14) Uani 1 1 d . . . . .
N136 N 0.18327(17) 0.3257(4) 0.2512(2) 0.0387(13) Uani 1 1 d . . . . .
N141 N 0.42483(17) 0.5109(4) 0.4339(2) 0.0425(14) Uani 1 1 d . . . . .
C142 C 0.4403(2) 0.4686(5) 0.4715(3) 0.0430(16) Uani 1 1 d . . . . .
H142 H 0.4298 0.4775 0.4967 0.052 Uiso 1 1 calc R U . . .
C143 C 0.4711(2) 0.4118(5) 0.4760(3) 0.0432(16) Uani 1 1 d . . . . .
H143 H 0.4808 0.3813 0.5034 0.052 Uiso 1 1 calc R U . . .
C144 C 0.48729(19) 0.4003(5) 0.4400(2) 0.0386(15) Uani 1 1 d . . . . .
C145 C 0.4711(3) 0.4444(8) 0.4005(3) 0.066(3) Uani 1 1 d . . . . .
H145 H 0.4811 0.4379 0.3747 0.080 Uiso 1 1 calc R U . . .
C146 C 0.4400(3) 0.4979(8) 0.3992(3) 0.072(3) Uani 1 1 d . . . . .
H146 H 0.4289 0.5271 0.3718 0.087 Uiso 1 1 calc R U . . .
N151 N 0.63991(18) 0.3421(4) 0.3247(2) 0.0426(13) Uani 1 1 d . . . . .
C152 C 0.6470(3) 0.2757(6) 0.3556(3) 0.054(2) Uani 1 1 d . . . . .
H152 H 0.6684 0.2385 0.3570 0.064 Uiso 1 1 calc R U . . .
C153 C 0.6249(2) 0.2592(5) 0.3852(3) 0.0489(18) Uani 1 1 d . . . . .
H153 H 0.6307 0.2110 0.4062 0.059 Uiso 1 1 calc R U . . .
C154 C 0.5941(2) 0.3134(5) 0.3840(3) 0.0434(16) Uani 1 1 d . . . . .
C155 C 0.5876(3) 0.3842(7) 0.3541(4) 0.079(4) Uani 1 1 d . . . . .
H155 H 0.5670 0.4238 0.3527 0.095 Uiso 1 1 calc R U . . .
C156 C 0.6117(3) 0.3967(7) 0.3259(4) 0.071(3) Uani 1 1 d . . . . .
H156 H 0.6076 0.4475 0.3063 0.085 Uiso 1 1 calc R U . . .
N161 N 0.56742(18) -0.0150(4) 0.5546(2) 0.0416(14) Uani 1 1 d . . . . .
C162 C 0.5366(2) 0.0360(5) 0.5494(3) 0.0449(17) Uani 1 1 d . . . . .
H162 H 0.5181 0.0192 0.5650 0.054 Uiso 1 1 calc R U . . .
C163 C 0.5308(2) 0.1120(5) 0.5224(3) 0.0433(16) Uani 1 1 d . . . . .
H163 H 0.5087 0.1470 0.5193 0.052 Uiso 1 1 calc R U . . .
C164 C 0.5580(2) 0.1364(5) 0.4998(2) 0.0391(15) Uani 1 1 d . . . . .
C165 C 0.5902(2) 0.0843(6) 0.5056(3) 0.057(2) Uani 1 1 d . . . . .
H165 H 0.6096 0.1003 0.4910 0.068 Uiso 1 1 calc R U . . .
C166 C 0.5935(3) 0.0086(6) 0.5330(3) 0.057(2) Uani 1 1 d . . . . .
H166 H 0.6152 -0.0280 0.5365 0.069 Uiso 1 1 calc R U . . .
C171 C 0.51994(19) 0.3414(5) 0.4419(2) 0.0392(15) Uani 1 1 d . . . . .
N172 N 0.54095(17) 0.3568(4) 0.4130(2) 0.0410(13) Uani 1 1 d . . . . .
C173 C 0.5687(2) 0.2970(5) 0.4145(3) 0.0416(15) Uani 1 1 d . . . . .
N174 N 0.57510(17) 0.2245(4) 0.4415(2) 0.0413(13) Uani 1 1 d . . . . .
C175 C 0.5531(2) 0.2169(5) 0.4698(3) 0.0412(16) Uani 1 1 d . . . . .
N176 N 0.52541(17) 0.2751(4) 0.4727(2) 0.0405(13) Uani 1 1 d . . . . .
I11A I 0.0206(3) 0.6590(9) 0.1289(3) 0.087(4) Uani 0.20(2) 1 d . . P A 1
I12A I 0.1074(2) 0.7460(7) 0.0585(3) 0.039(2) Uani 0.20(2) 1 d . . P A 1
I31A I 0.62079(14) 0.33501(19) 0.20039(16) 0.0614(6) Uani 0.80(2) 1 d . . P B 1
I32A I 0.72729(10) 0.2586(3) 0.29347(12) 0.0505(4) Uani 0.80(2) 1 d . . P B 1
I11B I 0.02058(5) 0.6445(3) 0.13063(6) 0.0563(6) Uani 0.80(2) 1 d . . P A 2
I12B I 0.10972(10) 0.7411(2) 0.05806(11) 0.0658(9) Uani 0.80(2) 1 d . . P A 2
I31B I 0.6291(4) 0.3396(7) 0.2089(4) 0.0589(18) Uani 0.20(2) 1 d . . P B 2
I32B I 0.7338(7) 0.2686(12) 0.3035(9) 0.061(3) Uani 0.20(2) 1 d . . P B 2
C301 C 0.7303(4) 0.5038(12) 0.4237(5) 0.106(5) Uani 1 1 d D U . . .
C302 C 0.7221(5) 0.5968(13) 0.4296(6) 0.127(6) Uani 1 1 d D U . . .
C303 C 0.7490(5) 0.6623(14) 0.4323(6) 0.128(6) Uani 1 1 d D U . . .
H303 H 0.7432 0.7236 0.4377 0.154 Uiso 1 1 calc R U . . .
C304 C 0.7842(5) 0.6412(12) 0.4274(5) 0.107(5) Uani 1 1 d D U . . .
H304 H 0.8023 0.6878 0.4281 0.128 Uiso 1 1 calc R U . . .
C305 C 0.7928(3) 0.5539(11) 0.4216(4) 0.085(3) Uani 1 1 d D U . . .
H305 H 0.8173 0.5393 0.4189 0.102 Uiso 1 1 calc R U . . .
C306 C 0.7660(4) 0.4817(11) 0.4192(4) 0.087(3) Uani 1 1 d D U . . .
N307 N 0.7037(4) 0.4360(11) 0.4203(5) 0.158(8) Uani 1 1 d D U . . .
H30A H 0.7095 0.3794 0.4153 0.189 Uiso 1 1 calc R U . . .
H30B H 0.6811 0.4495 0.4231 0.189 Uiso 1 1 calc R U . . .
C308 C 0.6833(6) 0.621(2) 0.4332(8) 0.191(10) Uani 1 1 d D U . . .
H308 H 0.6736 0.5627 0.4424 0.230 Uiso 1 1 calc R U . . .
C309 C 0.6609(8) 0.637(4) 0.3929(11) 0.37(2) Uani 1 1 d D U . . .
H30C H 0.6657 0.5919 0.3715 0.559 Uiso 1 1 calc R U . . .
H30D H 0.6348 0.6329 0.3952 0.559 Uiso 1 1 calc R U . . .
H30E H 0.6657 0.6982 0.3827 0.559 Uiso 1 1 calc R U . . .
C310 C 0.6797(7) 0.6827(18) 0.4689(8) 0.199(12) Uani 1 1 d D U . . .
H31A H 0.6974 0.6649 0.4966 0.299 Uiso 1 1 calc R U . . .
H31B H 0.6852 0.7450 0.4610 0.299 Uiso 1 1 calc R U . . .
H31C H 0.6543 0.6797 0.4734 0.299 Uiso 1 1 calc R U . . .
C311 C 0.7748(6) 0.3858(12) 0.4147(6) 0.123(5) Uani 1 1 d D U . . .
H311 H 0.7521 0.3560 0.3961 0.148 Uiso 1 1 calc R U . . .
C312 C 0.7842(9) 0.3365(15) 0.4610(9) 0.205(12) Uani 1 1 d D U . . .
H31D H 0.7900 0.2725 0.4567 0.308 Uiso 1 1 calc R U . . .
H31E H 0.8058 0.3658 0.4805 0.308 Uiso 1 1 calc R U . . .
H31F H 0.7627 0.3402 0.4747 0.308 Uiso 1 1 calc R U . . .
C313 C 0.8074(6) 0.3683(17) 0.3913(9) 0.187(11) Uani 1 1 d D U . . .
H31G H 0.8116 0.3027 0.3897 0.280 Uiso 1 1 calc R U . . .
H31H H 0.8012 0.3938 0.3611 0.280 Uiso 1 1 calc R U . . .
H31I H 0.8301 0.3974 0.4085 0.280 Uiso 1 1 calc R U . . .
C401 C 0.6513(8) 1.0317(13) 0.3487(9) 0.128(7) Uani 0.774(10) 1 d . U P C 1
C402 C 0.6091(9) 1.030(2) 0.3346(12) 0.154(9) Uani 0.774(10) 1 d . U P C 1
C403 C 0.5869(13) 1.011(3) 0.3625(15) 0.214(12) Uani 0.774(10) 1 d . U P C 1
H403 H 0.5604 1.0115 0.3552 0.257 Uiso 0.774(10) 1 calc R U P C 1
C404 C 0.6154(12) 0.986(2) 0.4142(14) 0.188(12) Uani 0.774(10) 1 d . U P C 1
H404 H 0.6028 0.9678 0.4366 0.226 Uiso 0.774(10) 1 calc R U P C 1
C405 C 0.6542(12) 0.989(2) 0.4278(13) 0.172(10) Uani 0.774(10) 1 d . U P C 1
H405 H 0.6662 0.9753 0.4578 0.206 Uiso 0.774(10) 1 calc R U P C 1
C406 C 0.6757(10) 1.0117(14) 0.3960(10) 0.135(8) Uani 0.774(10) 1 d . U P C 1
N407 N 0.6712(6) 1.0490(15) 0.3184(7) 0.147(8) Uani 0.774(10) 1 d . U P C 1
H40A H 0.6598 1.0591 0.2904 0.176 Uiso 0.774(10) 1 calc R U P C 1
H40B H 0.6957 1.0503 0.3264 0.176 Uiso 0.774(10) 1 calc R U P C 1
C408 C 0.7180(11) 1.016(2) 0.4067(11) 0.162(10) Uani 0.774(10) 1 d . U P C 1
H408 H 0.7260 0.9927 0.3797 0.194 Uiso 0.774(10) 1 calc R U P C 1
C409 C 0.7310(10) 1.105(2) 0.4135(9) 0.166(13) Uani 0.774(10) 1 d . U P C 1
H40C H 0.7207 1.1411 0.3869 0.249 Uiso 0.774(10) 1 calc R U P C 1
H40D H 0.7233 1.1305 0.4394 0.249 Uiso 0.774(10) 1 calc R U P C 1
H40E H 0.7583 1.1047 0.4191 0.249 Uiso 0.774(10) 1 calc R U P C 1
C410 C 0.7296(14) 0.947(3) 0.4420(18) 0.28(2) Uani 0.774(10) 1 d . U P C 1
H41A H 0.7180 0.8886 0.4318 0.414 Uiso 0.774(10) 1 calc R U P C 1
H41B H 0.7568 0.9407 0.4487 0.414 Uiso 0.774(10) 1 calc R U P C 1
H41C H 0.7218 0.9664 0.4690 0.414 Uiso 0.774(10) 1 calc R U P C 1
C411 C 0.5945(11) 1.056(3) 0.2839(13) 0.190(12) Uani 0.774(10) 1 d . U P C 1
H411 H 0.6130 1.0719 0.2659 0.228 Uiso 0.774(10) 1 calc R U P C 1
C412 C 0.5694(15) 0.967(3) 0.2706(15) 0.30(2) Uani 0.774(10) 1 d . U P C 1
H41D H 0.5855 0.9146 0.2692 0.448 Uiso 0.774(10) 1 calc R U P C 1
H41E H 0.5548 0.9559 0.2930 0.448 Uiso 0.774(10) 1 calc R U P C 1
H41F H 0.5526 0.9763 0.2412 0.448 Uiso 0.774(10) 1 calc R U P C 1
C413 C 0.5622(10) 1.117(3) 0.2827(11) 0.24(2) Uani 0.774(10) 1 d . U P C 1
H41G H 0.5517 1.1358 0.2518 0.360 Uiso 0.774(10) 1 calc R U P C 1
H41H H 0.5431 1.0849 0.2944 0.360 Uiso 0.774(10) 1 calc R U P C 1
H41I H 0.5705 1.1709 0.3011 0.360 Uiso 0.774(10) 1 calc R U P C 1
C601 C 0.5213(10) 0.547(2) 0.227(2) 0.140(15) Uani 0.339(10) 1 d D U P D -1
C602 C 0.4985(10) 0.481(2) 0.2433(18) 0.121(13) Uani 0.339(10) 1 d D U P D -1
C603 C 0.4690(14) 0.506(3) 0.261(2) 0.166(19) Uani 0.339(10) 1 d D U P D -1
H603 H 0.4582 0.4636 0.2780 0.199 Uiso 0.339(10) 1 calc R U P D -1
C604 C 0.4554(13) 0.593(3) 0.255(3) 0.176(19) Uani 0.339(10) 1 d D U P D -1
H604 H 0.4312 0.6079 0.2592 0.211 Uiso 0.339(10) 1 calc R U P D -1
C605 C 0.4780(13) 0.656(3) 0.243(3) 0.17(2) Uani 0.339(10) 1 d D U P D -1
H605 H 0.4695 0.7172 0.2414 0.210 Uiso 0.339(10) 1 calc R U P D -1
C606 C 0.5137(12) 0.638(2) 0.233(2) 0.172(17) Uani 0.339(10) 1 d D U P D -1
N607 N 0.5575(7) 0.5268(16) 0.2263(9) 0.078(9) Uani 0.339(10) 1 d D U P D -1
H60A H 0.5742 0.5706 0.2293 0.094 Uiso 0.339(10) 1 calc R U P D -1
H60B H 0.5640 0.4702 0.2227 0.094 Uiso 0.339(10) 1 calc R U P D -1
C608 C 0.5158(9) 0.389(2) 0.2557(10) 0.088(10) Uani 0.339(10) 1 d D U P D -1
H608 H 0.5421 0.4027 0.2713 0.106 Uiso 0.339(10) 1 calc R U P D -1
C609 C 0.5189(17) 0.345(4) 0.2185(17) 0.12(2) Uani 0.339(10) 1 d D U P D -1
H60C H 0.5288 0.3866 0.1991 0.185 Uiso 0.339(10) 1 calc R U P D -1
H60D H 0.5359 0.2932 0.2265 0.185 Uiso 0.339(10) 1 calc R U P D -1
H60E H 0.4943 0.3230 0.2027 0.185 Uiso 0.339(10) 1 calc R U P D -1
C610 C 0.5014(11) 0.336(3) 0.2880(15) 0.084(14) Uani 0.339(10) 1 d D U P D -1
H61A H 0.5003 0.3748 0.3137 0.126 Uiso 0.339(10) 1 calc R U P D -1
H61B H 0.4763 0.3142 0.2742 0.126 Uiso 0.339(10) 1 calc R U P D -1
H61C H 0.5179 0.2844 0.2980 0.126 Uiso 0.339(10) 1 calc R U P D -1
C611 C 0.5416(13) 0.705(3) 0.228(2) 0.20(2) Uani 0.339(10) 1 d D U P D -1
H611 H 0.5524 0.6829 0.2027 0.238 Uiso 0.339(10) 1 calc R U P D -1
C612 C 0.5751(13) 0.718(5) 0.269(2) 0.21(3) Uani 0.339(10) 1 d D U P D -1
H61D H 0.5922 0.7644 0.2619 0.322 Uiso 0.339(10) 1 calc R U P D -1
H61E H 0.5657 0.7382 0.2948 0.322 Uiso 0.339(10) 1 calc R U P D -1
H61F H 0.5884 0.6605 0.2758 0.322 Uiso 0.339(10) 1 calc R U P D -1
C613 C 0.527(2) 0.804(3) 0.215(3) 0.26(4) Uani 0.339(10) 1 d D U P D -1
H61G H 0.5480 0.8426 0.2118 0.383 Uiso 0.339(10) 1 calc R U P D -1
H61H H 0.5087 0.8020 0.1861 0.383 Uiso 0.339(10) 1 calc R U P D -1
H61I H 0.5155 0.8283 0.2379 0.383 Uiso 0.339(10) 1 calc R U P D -1
C90A C 0.5439(13) 0.815(3) 0.4207(14) 0.345(17) Uani 1 1 d D U . . .
H90A H 0.5519 0.8784 0.4275 0.414 Uiso 1 1 calc R U . . .
H90B H 0.5343 0.7907 0.4461 0.414 Uiso 1 1 calc R U . . .
C91A C 0.5127(12) 0.811(3) 0.3773(18) 0.41(2) Uani 1 1 d D U . . .
H91A H 0.5169 0.8588 0.3561 0.495 Uiso 1 1 calc R U . . .
H91B H 0.4880 0.8221 0.3843 0.495 Uiso 1 1 calc R U . . .
C92A C 0.5137(14) 0.715(4) 0.3563(13) 0.47(2) Uani 1 1 d D U . . .
H92A H 0.4889 0.7000 0.3375 0.564 Uiso 1 1 calc R U . . .
H92B H 0.5321 0.7144 0.3372 0.564 Uiso 1 1 calc R U . . .
C93A C 0.5248(14) 0.645(3) 0.3946(18) 0.41(2) Uani 1 1 d D U . . .
H93A H 0.5099 0.6549 0.4173 0.490 Uiso 1 1 calc R U . . .
H93B H 0.5199 0.5826 0.3826 0.490 Uiso 1 1 calc R U . . .
C94A C 0.5659(13) 0.656(3) 0.4157(17) 0.381(19) Uani 1 1 d D U . . .
H94A H 0.5808 0.6191 0.3992 0.457 Uiso 1 1 calc R U . . .
H94B H 0.5711 0.6341 0.4470 0.457 Uiso 1 1 calc R U . . .
C95A C 0.5771(8) 0.758(3) 0.4148(16) 0.372(19) Uani 1 1 d D U . . .
H95A H 0.5992 0.7704 0.4392 0.446 Uiso 1 1 calc R U . . .
H95B H 0.5835 0.7723 0.3860 0.446 Uiso 1 1 calc R U . . .
C90D C 0.7192(18) 0.923(5) 0.460(3) 0.16(2) Uani 0.226(10) 1 d D U P C 2
H90C H 0.7217 0.8566 0.4558 0.189 Uiso 0.226(10) 1 calc R U P C 2
H90D H 0.7163 0.9340 0.4907 0.189 Uiso 0.226(10) 1 calc R U P C 2
C91D C 0.6850(16) 0.960(5) 0.426(3) 0.15(2) Uani 0.226(10) 1 d D U P C 2
H91C H 0.6624 0.9251 0.4276 0.183 Uiso 0.226(10) 1 calc R U P C 2
H91D H 0.6889 0.9539 0.3949 0.183 Uiso 0.226(10) 1 calc R U P C 2
C92D C 0.6807(16) 1.061(5) 0.437(3) 0.17(2) Uani 0.226(10) 1 d D U P C 2
H92C H 0.6582 1.0864 0.4171 0.203 Uiso 0.226(10) 1 calc R U P C 2
H92D H 0.6774 1.0658 0.4684 0.203 Uiso 0.226(10) 1 calc R U P C 2
C93D C 0.715(2) 1.116(5) 0.433(3) 0.17(2) Uani 0.226(10) 1 d D U P C 2
H93C H 0.7124 1.1795 0.4419 0.201 Uiso 0.226(10) 1 calc R U P C 2
H93D H 0.7169 1.1161 0.4011 0.201 Uiso 0.226(10) 1 calc R U P C 2
C94D C 0.7508(18) 1.075(5) 0.462(3) 0.17(2) Uani 0.226(10) 1 d D U P C 2
H94C H 0.7507 1.0832 0.4937 0.206 Uiso 0.226(10) 1 calc R U P C 2
H94D H 0.7727 1.1076 0.4559 0.206 Uiso 0.226(10) 1 calc R U P C 2
C95D C 0.7540(14) 0.973(5) 0.452(3) 0.15(2) Uani 0.226(10) 1 d D U P C 2
H95C H 0.7768 0.9478 0.4717 0.175 Uiso 0.226(10) 1 calc R U P C 2
H95D H 0.7560 0.9649 0.4205 0.175 Uiso 0.226(10) 1 calc R U P C 2
C90C C 0.507(2) 0.317(4) 0.2408(19) 0.11(2) Uani 0.161(10) 1 d D U P D -2
H90E H 0.4856 0.2997 0.2162 0.127 Uiso 0.161(10) 1 calc R U P D -2
H90F H 0.5263 0.2692 0.2433 0.127 Uiso 0.161(10) 1 calc R U P D -2
C91C C 0.494(3) 0.324(5) 0.285(2) 0.12(2) Uani 0.161(10) 1 d D U P D -2
H91E H 0.5152 0.3442 0.3093 0.141 Uiso 0.161(10) 1 calc R U P D -2
H91F H 0.4852 0.2647 0.2932 0.141 Uiso 0.161(10) 1 calc R U P D -2
C92C C 0.4622(18) 0.395(5) 0.279(2) 0.12(2) Uani 0.161(10) 1 d D U P D -2
H92E H 0.4420 0.3777 0.2528 0.141 Uiso 0.161(10) 1 calc R U P D -2
H92F H 0.4519 0.3973 0.3056 0.141 Uiso 0.161(10) 1 calc R U P D -2
C93C C 0.478(2) 0.489(4) 0.270(2) 0.12(2) Uani 0.161(10) 1 d D U P D -2
H93E H 0.4987 0.5057 0.2957 0.143 Uiso 0.161(10) 1 calc R U P D -2
H93F H 0.4583 0.5358 0.2672 0.143 Uiso 0.161(10) 1 calc R U P D -2
C94C C 0.492(2) 0.483(5) 0.227(2) 0.12(2) Uani 0.161(10) 1 d D U P D -2
H94E H 0.4713 0.4682 0.2015 0.141 Uiso 0.161(10) 1 calc R U P D -2
H94F H 0.5026 0.5428 0.2208 0.141 Uiso 0.161(10) 1 calc R U P D -2
C95C C 0.5227(19) 0.410(5) 0.231(2) 0.11(2) Uani 0.161(10) 1 d D U P D -2
H95E H 0.5444 0.4262 0.2552 0.129 Uiso 0.161(10) 1 calc R U P D -2
H95F H 0.5313 0.4067 0.2025 0.129 Uiso 0.161(10) 1 calc R U P D -2

loop_
_atom_site_aniso_label
_atom_site_aniso_U_11
_atom_site_aniso_U_22
_atom_site_aniso_U_33
_atom_site_aniso_U_23
_atom_site_aniso_U_13
_atom_site_aniso_U_12
Zn1 0.0563(6) 0.0288(4) 0.0361(5) -0.0032(4) -0.0105(4) 0.0109(4)
Zn2 0.0449(5) 0.0341(5) 0.0435(5) -0.0049(4) -0.0036(4) 0.0005(4)
I21 0.0743(4) 0.0927(5) 0.0540(3) -0.0258(3) 0.0162(3) -0.0154(3)
I22 0.0816(4) 0.0410(3) 0.0746(4) 0.0094(3) -0.0001(3) -0.0113(3)
Zn3 0.0560(6) 0.0259(4) 0.0523(6) 0.0059(4) 0.0175(5) 0.0005(4)
N101 0.055(4) 0.027(3) 0.036(3) -0.002(2) -0.019(3) 0.007(2)
C102 0.051(4) 0.027(3) 0.039(4) 0.001(3) -0.008(3) 0.004(3)
C103 0.053(4) 0.026(3) 0.048(4) 0.002(3) -0.005(3) -0.001(3)
C104 0.049(4) 0.023(3) 0.039(4) 0.000(3) -0.011(3) 0.006(3)
C105 0.059(5) 0.023(3) 0.067(5) 0.011(3) -0.028(4) -0.003(3)
C106 0.062(5) 0.030(4) 0.065(5) 0.003(3) -0.034(4) 0.002(3)
N111 0.042(3) 0.033(3) 0.040(3) -0.002(2) -0.005(2) 0.003(2)
C112 0.053(4) 0.026(3) 0.049(4) 0.000(3) -0.010(3) 0.001(3)
C113 0.052(4) 0.030(3) 0.049(4) 0.001(3) -0.009(3) 0.006(3)
C114 0.039(3) 0.030(3) 0.037(3) -0.004(3) -0.001(3) 0.005(3)
C115 0.051(4) 0.030(3) 0.049(4) 0.003(3) -0.012(3) 0.000(3)
C116 0.056(5) 0.031(3) 0.053(4) 0.007(3) -0.020(4) 0.006(3)
N121 0.052(4) 0.028(3) 0.051(4) 0.010(3) 0.014(3) 0.005(2)
C122 0.052(4) 0.027(3) 0.046(4) 0.008(3) -0.002(3) 0.009(3)
C123 0.042(4) 0.032(3) 0.044(4) 0.003(3) -0.003(3) 0.003(3)
C124 0.039(3) 0.026(3) 0.040(3) 0.001(3) 0.006(3) 0.005(3)
C125 0.049(4) 0.034(4) 0.059(5) 0.012(3) -0.008(4) -0.001(3)
C126 0.054(5) 0.030(4) 0.064(5) 0.008(3) -0.005(4) -0.001(3)
C131 0.046(4) 0.024(3) 0.044(4) 0.001(3) -0.002(3) 0.008(3)
N132 0.043(3) 0.027(3) 0.041(3) -0.001(2) -0.007(2) 0.004(2)
C133 0.041(4) 0.028(3) 0.035(3) 0.000(3) -0.001(3) 0.004(3)
N134 0.040(3) 0.030(3) 0.037(3) 0.005(2) 0.002(2) 0.008(2)
C135 0.042(4) 0.023(3) 0.041(4) 0.002(3) 0.007(3) 0.004(3)
N136 0.042(3) 0.022(2) 0.046(3) 0.002(2) -0.002(3) 0.005(2)
N141 0.042(3) 0.042(3) 0.038(3) -0.001(3) -0.004(2) 0.004(3)
C142 0.046(4) 0.036(4) 0.043(4) 0.006(3) 0.000(3) -0.001(3)
C143 0.039(4) 0.037(4) 0.049(4) 0.011(3) 0.000(3) -0.004(3)
C144 0.037(3) 0.033(3) 0.041(4) 0.004(3) -0.002(3) 0.002(3)
C145 0.076(6) 0.085(7) 0.038(4) 0.016(4) 0.012(4) 0.037(5)
C146 0.079(7) 0.094(8) 0.040(4) 0.014(5) 0.004(4) 0.047(6)
N151 0.045(3) 0.034(3) 0.051(4) 0.009(3) 0.013(3) 0.003(2)
C152 0.064(5) 0.042(4) 0.059(5) 0.017(4) 0.022(4) 0.016(4)
C153 0.059(5) 0.040(4) 0.048(4) 0.010(3) 0.014(4) 0.008(3)
C154 0.050(4) 0.031(3) 0.047(4) 0.007(3) 0.007(3) 0.001(3)
C155 0.085(7) 0.067(6) 0.099(8) 0.053(6) 0.050(6) 0.041(6)
C156 0.082(7) 0.059(6) 0.082(7) 0.036(5) 0.037(6) 0.021(5)
N161 0.047(3) 0.036(3) 0.034(3) 0.006(2) -0.007(2) -0.006(3)
C162 0.042(4) 0.039(4) 0.048(4) 0.010(3) -0.003(3) -0.006(3)
C163 0.044(4) 0.037(4) 0.043(4) 0.007(3) -0.001(3) -0.001(3)
C164 0.038(3) 0.034(3) 0.040(4) 0.007(3) -0.002(3) -0.004(3)
C165 0.047(4) 0.053(5) 0.069(6) 0.030(4) 0.011(4) 0.007(4)
C166 0.057(5) 0.050(5) 0.063(5) 0.022(4) 0.009(4) 0.009(4)
C171 0.034(3) 0.034(3) 0.043(4) 0.001(3) -0.005(3) 0.001(3)
N172 0.040(3) 0.034(3) 0.046(3) 0.006(2) 0.002(3) 0.005(2)
C173 0.044(4) 0.032(3) 0.044(4) 0.006(3) 0.001(3) 0.001(3)
N174 0.037(3) 0.036(3) 0.048(3) 0.008(3) 0.003(3) 0.000(2)
C175 0.037(3) 0.035(3) 0.044(4) 0.009(3) -0.008(3) -0.001(3)
N176 0.042(3) 0.033(3) 0.042(3) 0.004(2) 0.001(3) -0.001(2)
I11A 0.123(8) 0.028(3) 0.078(5) -0.0045(18) -0.044(7) 0.025(2)
I12A 0.032(3) 0.034(3) 0.048(4) 0.012(2) 0.004(2) 0.009(2)
I31A 0.0789(12) 0.0441(7) 0.0483(10) -0.0138(5) -0.0125(10) 0.0021(6)
I32A 0.0585(7) 0.0326(7) 0.0630(9) 0.0113(6) 0.0196(7) 0.0090(5)
I11B 0.0676(9) 0.0532(9) 0.0480(7) 0.0002(5) 0.0131(8) 0.0279(5)
I12B 0.0880(19) 0.0345(9) 0.0607(13) 0.0028(7) -0.0129(11) -0.0028(9)
I31B 0.075(4) 0.066(3) 0.029(3) -0.0231(18) -0.003(3) -0.029(3)
I32B 0.075(6) 0.038(4) 0.087(8) 0.024(4) 0.052(6) 0.020(4)
C301 0.088(8) 0.161(13) 0.082(8) -0.047(9) 0.046(7) -0.056(9)
C302 0.105(10) 0.165(14) 0.117(11) -0.087(10) 0.041(9) -0.038(10)
C303 0.101(11) 0.140(14) 0.134(13) -0.044(11) 0.006(10) -0.030(10)
C304 0.103(10) 0.120(12) 0.092(9) 0.008(9) 0.012(8) -0.029(9)
C305 0.060(6) 0.119(10) 0.072(7) 0.004(7) 0.010(5) -0.009(6)
C306 0.078(7) 0.117(10) 0.069(7) -0.008(7) 0.022(6) -0.015(7)
N307 0.131(11) 0.212(16) 0.161(13) -0.121(12) 0.098(10) -0.110(11)
C308 0.122(15) 0.29(2) 0.156(17) -0.130(18) 0.029(13) 0.011(17)
C309 0.17(3) 0.71(6) 0.25(4) -0.09(5) 0.08(3) 0.14(4)
C310 0.21(2) 0.22(3) 0.19(2) -0.11(2) 0.09(2) -0.01(2)
C311 0.146(14) 0.105(11) 0.115(12) -0.002(10) 0.024(11) 0.006(11)
C312 0.31(3) 0.102(15) 0.20(3) 0.001(17) 0.05(3) 0.015(19)
C313 0.114(15) 0.22(3) 0.22(3) -0.09(2) 0.044(16) 0.034(16)
C401 0.20(2) 0.063(9) 0.158(17) -0.009(11) 0.116(16) 0.006(12)
C402 0.174(19) 0.138(17) 0.190(19) -0.041(16) 0.124(17) -0.021(15)
C403 0.26(3) 0.18(2) 0.24(3) -0.03(2) 0.14(2) -0.04(2)
C404 0.24(3) 0.15(2) 0.22(2) -0.03(2) 0.15(2) -0.06(2)
C405 0.24(3) 0.117(17) 0.20(2) -0.040(16) 0.13(2) -0.033(19)
C406 0.22(2) 0.073(10) 0.150(16) -0.006(11) 0.115(16) 0.005(13)
N407 0.18(2) 0.162(19) 0.114(14) -0.041(13) 0.078(14) 0.002(16)
C408 0.25(3) 0.114(17) 0.16(2) 0.004(16) 0.13(2) 0.03(2)
C409 0.23(3) 0.18(3) 0.106(18) 0.038(19) 0.08(2) 0.02(3)
C410 0.32(5) 0.22(4) 0.26(5) 0.12(4) 0.02(4) 0.09(4)
C411 0.20(3) 0.23(3) 0.16(2) -0.03(2) 0.08(2) 0.01(2)
C412 0.47(6) 0.23(4) 0.22(4) -0.07(4) 0.12(4) -0.07(5)
C413 0.23(4) 0.30(4) 0.14(3) -0.04(3) -0.06(2) 0.14(3)
C601 0.12(3) 0.15(3) 0.16(3) -0.02(3) 0.04(2) -0.06(3)
C602 0.09(2) 0.14(2) 0.12(3) -0.02(2) 0.01(2) -0.08(2)
C603 0.12(3) 0.18(3) 0.19(4) 0.01(3) 0.01(3) -0.06(3)
C604 0.14(3) 0.17(4) 0.23(4) 0.02(4) 0.05(3) -0.05(3)
C605 0.12(3) 0.18(3) 0.22(4) 0.04(3) 0.04(3) -0.02(3)
C606 0.13(3) 0.19(3) 0.20(4) 0.05(3) 0.05(3) -0.05(3)
N607 0.10(2) 0.062(15) 0.085(18) -0.017(13) 0.052(16) -0.048(14)
C608 0.075(18) 0.12(2) 0.057(18) 0.016(18) -0.004(15) -0.040(19)
C609 0.12(4) 0.15(5) 0.12(4) 0.03(4) 0.06(4) 0.07(4)
C610 0.049(18) 0.15(4) 0.06(2) 0.02(2) 0.025(18) -0.02(2)
C611 0.16(4) 0.23(4) 0.22(4) 0.07(4) 0.07(3) -0.02(4)
C612 0.11(4) 0.32(7) 0.24(7) 0.06(6) 0.10(4) -0.02(5)
C613 0.28(7) 0.17(6) 0.30(7) 0.10(6) 0.03(6) -0.05(6)
C90A 0.33(3) 0.45(4) 0.31(3) -0.03(3) 0.18(3) 0.13(3)
C91A 0.40(4) 0.47(4) 0.38(4) -0.06(3) 0.13(3) 0.05(4)
C92A 0.48(4) 0.48(4) 0.42(4) 0.01(4) 0.04(3) -0.02(4)
C93A 0.43(4) 0.41(4) 0.35(4) 0.12(3) 0.02(3) -0.06(4)
C94A 0.40(4) 0.40(4) 0.35(3) 0.13(3) 0.09(3) 0.03(3)
C95A 0.37(3) 0.40(4) 0.34(3) 0.05(3) 0.08(3) 0.12(3)
C90D 0.12(3) 0.19(4) 0.13(4) 0.01(4) -0.05(3) 0.02(3)
C91D 0.10(3) 0.19(4) 0.15(4) 0.02(4) -0.03(3) 0.03(3)
C92D 0.13(3) 0.20(4) 0.17(4) 0.02(4) 0.01(3) 0.03(4)
C93D 0.13(4) 0.20(4) 0.16(4) 0.02(4) 0.01(3) 0.01(4)
C94D 0.15(4) 0.20(4) 0.15(4) 0.02(4) 0.00(3) 0.01(4)
C95D 0.12(3) 0.18(4) 0.11(3) 0.01(4) -0.02(3) 0.02(3)
C90C 0.10(3) 0.19(4) 0.03(3) 0.05(3) 0.03(3) 0.00(3)
C91C 0.09(4) 0.19(4) 0.07(3) 0.04(3) 0.00(3) -0.02(4)
C92C 0.10(4) 0.18(4) 0.06(3) 0.05(3) -0.01(3) -0.02(3)
C93C 0.10(4) 0.19(4) 0.06(3) 0.07(3) -0.01(3) -0.04(3)
C94C 0.09(3) 0.19(4) 0.07(3) 0.05(3) 0.00(3) -0.04(3)
C95C 0.10(3) 0.18(4) 0.05(3) 0.05(3) 0.02(3) -0.02(3)

loop_
_atom_type_symbol
_atom_type_description
_atom_type_scat_dispersion_real
_atom_type_scat_dispersion_imag
_atom_type_scat_source
C C 0.0181 0.0091 'International Tables Vol C Tables 4.2.6.8 and 6.1.1.4'
H H 0.0000 0.0000 'International Tables Vol C Tables 4.2.6.8 and 6.1.1.4'
N N 0.0311 0.0180 'International Tables Vol C Tables 4.2.6.8 and 6.1.1.4'
Zn Zn -1.5491 0.6778 'International Tables Vol C Tables 4.2.6.8 and 6.1.1.4'
I I -0.3257 6.8362 'International Tables Vol C Tables 4.2.6.8 and 6.1.1.4'

loop_
_exptl_crystal_face_index_h
_exptl_crystal_face_index_k
_exptl_crystal_face_index_l
_exptl_crystal_face_perp_dist
_exptl_oxdiff_crystal_face_indexfrac_h
_exptl_oxdiff_crystal_face_indexfrac_k
_exptl_oxdiff_crystal_face_indexfrac_l
_exptl_oxdiff_crystal_face_x
_exptl_oxdiff_crystal_face_y
_exptl_oxdiff_crystal_face_z
7 -1 17 0.0608 6.7142 -1.3910 17.1542 0.9915 -0.1295 -0.0091
8 -9 -3 0.0597 8.0093 -9.0013 -2.9934 0.0600 -0.8125 0.5873
17 0 -17 0.0332 17.0094 -0.0032 -17.0002 -0.5742 -0.7089 -0.4233
8 0 -20 0.0406 8.0096 -0.0047 -20.0075 -0.8770 -0.4505 -0.2180
-3 0 -19 0.0475 -2.9920 -0.0053 -19.0134 -1.0112 -0.0893 0.0402
7 9 -3 0.0499 6.9951 9.0009 -3.0012 -0.1115 0.2748 -0.9467
-1 9 -3 0.0407 -1.0059 9.0003 -3.0060 -0.2458 0.5304 -0.7600
11 -8 -2 0.0663 11.0084 -8.0007 -1.9914 0.1523 -0.8400 0.4324
1 9 8 0.0511 0.9896 9.0034 8.0019 0.3440 0.5737 -0.7894
18 -1 -16 0.0392 18.0098 -1.0030 -15.9986 -0.4982 -0.7897 -0.3585
5 7 11 0.0645 4.9903 7.0042 11.0070 0.5801 0.3579 -0.7050
12 6 -14 0.0448 12.0028 5.9980 -14.0038 -0.5580 -0.1681 -0.8210
2 -1 -20 0.0494 2.0097 -1.0053 -20.0107 -0.9692 -0.3175 0.0085
19 0 8 0.0731 18.9987 0.0036 8.0163 0.7236 -0.5291 -0.4307
-11 -8 5 0.0540 -10.9972 -8.0006 4.9997 0.1368 -0.0688 0.9566
-1 9 -4 0.0407 -1.0054 9.0000 -4.0066 -0.2964 0.5206 -0.7616
10 -1 -19 0.0447 10.0102 -1.0044 -19.0053 -0.7843 -0.5633 -0.1766
-23 1 -1 0.0756 -23.0030 0.9980 -1.0148 -0.4454 0.7838 0.4485
23 -1 0 0.0714 23.0034 -0.9983 0.0142 0.3949 -0.7935 -0.4501
0 0 19 0.0475 0.4004 0.1404 19.3388 0.9830 0.1832 0.0091
-19 0 16 0.0467 -19.0091 0.0028 15.9984 0.4900 0.7630 0.4684
-2 -1 20 0.0425 -2.0082 -1.2721 19.5548 0.9657 0.1795 0.1878
-9 0 -16 0.0522 -8.8165 0.0759 -16.3853 -0.9767 0.1271 0.1731
2 -9 4 0.0513 2.0055 -8.9999 4.0072 0.3132 -0.5526 0.7383

loop_
_geom_angle_atom_site_label_1
_geom_angle_atom_site_label_2
_geom_angle_atom_site_label_3
_geom_angle
_geom_angle_site_symmetry_1
_geom_angle_site_symmetry_3
N101 Zn1 N161 96.2(2) . 8_455
N101 Zn1 I12A 110.4(3) . .
N161 Zn1 I12A 105.7(3) 8_455 .
N101 Zn1 I11B 105.6(2) . .
N161 Zn1 I11B 106.9(2) 8_455 .
N101 Zn1 I12B 108.7(2) . .
N161 Zn1 I12B 104.2(2) 8_455 .
I11B Zn1 I12B 130.16(17) . .
N101 Zn1 I11A 108.6(3) . .
N161 Zn1 I11A 110.1(3) 8_455 .
I12A Zn1 I11A 122.5(4) . .
N141 Zn2 N111 103.1(2) . .
N141 Zn2 I21 108.63(19) . .
N111 Zn2 I21 104.83(19) . .
N141 Zn2 I22 105.2(2) . .
N111 Zn2 I22 107.63(18) . .
I21 Zn2 I22 125.37(5) . .
N151 Zn3 N121 101.5(3) . 3
N151 Zn3 I31B 107.5(3) . .
N121 Zn3 I31B 106.6(3) 3 .
N151 Zn3 I32A 110.1(2) . .
N121 Zn3 I32A 111.3(2) 3 .
N151 Zn3 I31A 105.1(2) . .
N121 Zn3 I31A 107.54(19) 3 .
I32A Zn3 I31A 119.60(11) . .
N151 Zn3 I32B 107.3(4) . .
N121 Zn3 I32B 105.5(6) 3 .
I31B Zn3 I32B 125.9(6) . .
C102 N101 C106 119.2(6) . .
C102 N101 Zn1 124.9(5) . .
C106 N101 Zn1 115.9(5) . .
N101 C102 C103 121.9(7) . .
N101 C102 H102 119.0 . .
C103 C102 H102 119.0 . .
C102 C103 C104 119.1(7) . .
C102 C103 H103 120.5 . .
C104 C103 H103 120.5 . .
C105 C104 C103 118.9(6) . .
C105 C104 C131 118.7(6) . .
C103 C104 C131 122.4(7) . .
C106 C105 C104 118.2(7) . .
C106 C105 H105 120.9 . .
C104 C105 H105 120.9 . .
N101 C106 C105 122.6(7) . .
N101 C106 H106 118.7 . .
C105 C106 H106 118.7 . .
C116 N111 C112 119.3(6) . .
C116 N111 Zn2 119.6(5) . .
C112 N111 Zn2 120.8(5) . .
N111 C112 C113 121.9(7) . .
N111 C112 H112 119.0 . .
C113 C112 H112 119.0 . .
C112 C113 C114 119.4(7) . .
C112 C113 H113 120.3 . .
C114 C113 H113 120.3 . .
C115 C114 C113 118.4(7) . .
C115 C114 C133 122.0(6) . .
C113 C114 C133 119.6(6) . .
C114 C115 C116 118.7(7) . .
C114 C115 H115 120.7 . .
C116 C115 H115 120.7 . .
N111 C116 C115 122.2(7) . .
N111 C116 H116 118.9 . .
C115 C116 H116 118.9 . .
C122 N121 C126 118.2(6) . .
C122 N121 Zn3 124.3(5) . 3_445
C126 N121 Zn3 117.5(5) . 3_445
N121 C122 C123 123.5(6) . .
N121 C122 H122 118.2 . .
C123 C122 H122 118.2 . .
C122 C123 C124 118.1(7) . .
C122 C123 H123 120.9 . .
C124 C123 H123 120.9 . .
C125 C124 C123 118.0(6) . .
C125 C124 C135 119.5(6) . .
C123 C124 C135 122.4(6) . .
C126 C125 C124 120.4(7) . .
C126 C125 H125 119.8 . .
C124 C125 H125 119.8 . .
N121 C126 C125 121.8(8) . .
N121 C126 H126 119.1 . .
C125 C126 H126 119.1 . .
N136 C131 N132 124.5(6) . .
N136 C131 C104 117.0(6) . .
N132 C131 C104 118.5(6) . .
C131 N132 C133 115.3(6) . .
N132 C133 N134 125.2(6) . .
N132 C133 C114 116.5(6) . .
N134 C133 C114 118.2(6) . .
C135 N134 C133 113.6(6) . .
N136 C135 N134 125.6(6) . .
N136 C135 C124 115.5(6) . .
N134 C135 C124 118.9(6) . .
C135 N136 C131 115.5(6) . .
C142 N141 C146 117.3(7) . .
C142 N141 Zn2 124.9(6) . .
C146 N141 Zn2 117.7(5) . .
N141 C142 C143 123.4(8) . .
N141 C142 H142 118.3 . .
C143 C142 H142 118.3 . .
C144 C143 C142 119.0(7) . .
C144 C143 H143 120.5 . .
C142 C143 H143 120.5 . .
C143 C144 C145 117.7(7) . .
C143 C144 C171 122.5(7) . .
C145 C144 C171 119.7(7) . .
C146 C145 C144 118.7(8) . .
C146 C145 H145 120.7 . .
C144 C145 H145 120.7 . .
N141 C146 C145 123.9(8) . .
N141 C146 H146 118.1 . .
C145 C146 H146 118.1 . .
C156 N151 C152 116.7(7) . .
C156 N151 Zn3 120.5(6) . .
C152 N151 Zn3 122.8(5) . .
N151 C152 C153 123.1(8) . .
N151 C152 H152 118.5 . .
C153 C152 H152 118.5 . .
C152 C153 C154 119.2(7) . .
C152 C153 H153 120.4 . .
C154 C153 H153 120.4 . .
C155 C154 C153 118.2(8) . .
C155 C154 C173 120.5(8) . .
C153 C154 C173 121.3(7) . .
C154 C155 C156 118.7(9) . .
C154 C155 H155 120.6 . .
C156 C155 H155 120.6 . .
N151 C156 C155 123.9(8) . .
N151 C156 H156 118.1 . .
C155 C156 H156 118.1 . .
C166 N161 C162 118.9(7) . .
C166 N161 Zn1 118.6(5) . 8_556
C162 N161 Zn1 122.4(5) . 8_556
N161 C162 C163 122.4(8) . .
N161 C162 H162 118.8 . .
C163 C162 H162 118.8 . .
C162 C163 C164 118.6(7) . .
C162 C163 H163 120.7 . .
C164 C163 H163 120.7 . .
C163 C164 C165 119.0(7) . .
C163 C164 C175 121.0(7) . .
C165 C164 C175 120.0(7) . .
C166 C165 C164 118.4(8) . .
C166 C165 H165 120.8 . .
C164 C165 H165 120.8 . .
N161 C166 C165 122.7(8) . .
N161 C166 H166 118.7 . .
C165 C166 H166 118.7 . .
N172 C171 N176 125.5(7) . .
N172 C171 C144 118.0(6) . .
N176 C171 C144 116.6(7) . .
C171 N172 C173 114.9(6) . .
N174 C173 N172 124.8(7) . .
N174 C173 C154 118.2(7) . .
N172 C173 C154 117.0(6) . .
C175 N174 C173 115.2(7) . .
N174 C175 N176 125.1(7) . .
N174 C175 C164 117.9(7) . .
N176 C175 C164 116.9(7) . .
C171 N176 C175 114.2(7) . .
N307 C301 C306 119.5(16) . .
N307 C301 C302 122.3(15) . .
C306 C301 C302 118.2(13) . .
C303 C302 C301 120.6(16) . .
C303 C302 C308 121(2) . .
C301 C302 C308 118.4(17) . .
C302 C303 C304 121.6(19) . .
C302 C303 H303 119.2 . .
C304 C303 H303 119.2 . .
C305 C304 C303 119.0(16) . .
C305 C304 H304 120.5 . .
C303 C304 H304 120.5 . .
C304 C305 C306 122.3(13) . .
C304 C305 H305 118.9 . .
C306 C305 H305 118.9 . .
C301 C306 C305 118.3(14) . .
C301 C306 C311 118.1(15) . .
C305 C306 C311 123.5(14) . .
C301 N307 H30A 120.0 . .
C301 N307 H30B 120.0 . .
H30A N307 H30B 120.0 . .
C309 C308 C310 117(3) . .
C309 C308 C302 112(2) . .
C310 C308 C302 117.2(18) . .
C309 C308 H308 102.8 . .
C310 C308 H308 102.8 . .
C302 C308 H308 102.8 . .
C308 C309 H30C 109.5 . .
C308 C309 H30D 109.5 . .
H30C C309 H30D 109.5 . .
C308 C309 H30E 109.5 . .
H30C C309 H30E 109.5 . .
H30D C309 H30E 109.5 . .
C308 C310 H31A 109.5 . .
C308 C310 H31B 109.5 . .
H31A C310 H31B 109.5 . .
C308 C310 H31C 109.5 . .
H31A C310 H31C 109.5 . .
H31B C310 H31C 109.5 . .
C306 C311 C313 114.6(18) . .
C306 C311 C312 111.7(16) . .
C313 C311 C312 108.0(19) . .
C306 C311 H311 107.4 . .
C313 C311 H311 107.4 . .
C312 C311 H311 107.4 . .
C311 C312 H31D 109.5 . .
C311 C312 H31E 109.5 . .
H31D C312 H31E 109.5 . .
C311 C312 H31F 109.5 . .
H31D C312 H31F 109.5 . .
H31E C312 H31F 109.5 . .
C311 C313 H31G 109.5 . .
C311 C313 H31H 109.5 . .
H31G C313 H31H 109.5 . .
C311 C313 H31I 109.5 . .
H31G C313 H31I 109.5 . .
H31H C313 H31I 109.5 . .
N407 C401 C402 120(3) . .
N407 C401 C406 113(3) . .
C402 C401 C406 127(2) . .
C403 C402 C401 124(4) . .
C403 C402 C411 124(4) . .
C401 C402 C411 112(2) . .
C402 C403 C404 107(4) . .
C402 C403 H403 126.3 . .
C404 C403 H403 126.3 . .
C405 C404 C403 129(3) . .
C405 C404 H404 115.3 . .
C403 C404 H404 115.3 . .
C404 C405 C406 119(4) . .
C404 C405 H405 120.3 . .
C406 C405 H405 120.3 . .
C405 C406 C408 124(3) . .
C405 C406 C401 113(3) . .
C408 C406 C401 123(2) . .
C401 N407 H40A 120.0 . .
C401 N407 H40B 120.0 . .
H40A N407 H40B 120.0 . .
C409 C408 C410 120(4) . .
C409 C408 C406 112(3) . .
C410 C408 C406 104(3) . .
C409 C408 H408 106.7 . .
C410 C408 H408 106.7 . .
C406 C408 H408 106.7 . .
C408 C409 H40C 109.5 . .
C408 C409 H40D 109.5 . .
H40C C409 H40D 109.5 . .
C408 C409 H40E 109.5 . .
H40C C409 H40E 109.5 . .
H40D C409 H40E 109.5 . .
C408 C410 H41A 109.5 . .
C408 C410 H41B 109.5 . .
H41A C410 H41B 109.5 . .
C408 C410 H41C 109.5 . .
H41A C410 H41C 109.5 . .
H41B C410 H41C 109.5 . .
C413 C411 C402 105(3) . .
C413 C411 C412 94(3) . .
C402 C411 C412 96(3) . .
C413 C411 H411 118.8 . .
C402 C411 H411 118.8 . .
C412 C411 H411 118.8 . .
C411 C412 H41D 109.5 . .
C411 C412 H41E 109.5 . .
H41D C412 H41E 109.5 . .
C411 C412 H41F 109.5 . .
H41D C412 H41F 109.5 . .
H41E C412 H41F 109.5 . .
C411 C413 H41G 109.5 . .
C411 C413 H41H 109.5 . .
H41G C413 H41H 109.5 . .
C411 C413 H41I 109.5 . .
H41G C413 H41I 109.5 . .
H41H C413 H41I 109.5 . .
N607 C601 C606 116(3) . .
N607 C601 C602 120(3) . .
C606 C601 C602 117(2) . .
C603 C602 C601 122(3) . .
C603 C602 C608 118(3) . .
C601 C602 C608 117(2) . .
C604 C603 C602 120(3) . .
C604 C603 H603 120.1 . .
C602 C603 H603 120.1 . .
C605 C604 C603 117(3) . .
C605 C604 H604 121.7 . .
C603 C604 H604 121.7 . .
C604 C605 C606 126(3) . .
C604 C605 H605 117.1 . .
C606 C605 H605 117.1 . .
C601 C606 C605 115(2) . .
C601 C606 C611 118(3) . .
C605 C606 C611 127(3) . .
C601 N607 H60A 120.0 . .
C601 N607 H60B 120.0 . .
H60A N607 H60B 120.0 . .
C609 C608 C610 116(3) . .
C609 C608 C602 109(3) . .
C610 C608 C602 117(3) . .
C609 C608 H608 104.2 . .
C610 C608 H608 104.2 . .
C602 C608 H608 104.2 . .
C608 C609 H60C 109.5 . .
C608 C609 H60D 109.5 . .
H60C C609 H60D 109.5 . .
C608 C609 H60E 109.5 . .
H60C C609 H60E 109.5 . .
H60D C609 H60E 109.5 . .
C608 C610 H61A 109.5 . .
C608 C610 H61B 109.5 . .
H61A C610 H61B 109.5 . .
C608 C610 H61C 109.5 . .
H61A C610 H61C 109.5 . .
H61B C610 H61C 109.5 . .
C606 C611 C613 117(3) . .
C606 C611 C612 116(3) . .
C613 C611 C612 105(3) . .
C606 C611 H611 106.4 . .
C613 C611 H611 106.4 . .
C612 C611 H611 106.4 . .
C611 C612 H61D 109.5 . .
C611 C612 H61E 109.5 . .
H61D C612 H61E 109.5 . .
C611 C612 H61F 109.5 . .
H61D C612 H61F 109.5 . .
H61E C612 H61F 109.5 . .
C611 C613 H61G 109.5 . .
C611 C613 H61H 109.5 . .
H61G C613 H61H 109.5 . .
C611 C613 H61I 109.5 . .
H61G C613 H61I 109.5 . .
H61H C613 H61I 109.5 . .
C95A C90A C91A 110(2) . .
C95A C90A H90A 109.7 . .
C91A C90A H90A 109.7 . .
C95A C90A H90B 109.7 . .
C91A C90A H90B 109.7 . .
H90A C90A H90B 108.2 . .
C90A C91A C92A 108(2) . .
C90A C91A H91A 110.2 . .
C92A C91A H91A 110.2 . .
C90A C91A H91B 110.2 . .
C92A C91A H91B 110.2 . .
H91A C91A H91B 108.5 . .
C93A C92A C91A 109(2) . .
C93A C92A H92A 110.0 . .
C91A C92A H92A 110.0 . .
C93A C92A H92B 110.0 . .
C91A C92A H92B 110.0 . .
H92A C92A H92B 108.4 . .
C94A C93A C92A 109(2) . .
C94A C93A H93A 109.9 . .
C92A C93A H93A 109.9 . .
C94A C93A H93B 109.9 . .
C92A C93A H93B 109.9 . .
H93A C93A H93B 108.3 . .
C93A C94A C95A 110(2) . .
C93A C94A H94A 109.7 . .
C95A C94A H94A 109.7 . .
C93A C94A H94B 109.7 . .
C95A C94A H94B 109.7 . .
H94A C94A H94B 108.2 . .
C90A C95A C94A 108(2) . .
C90A C95A H95A 110.2 . .
C94A C95A H95A 110.2 . .
C90A C95A H95B 110.2 . .
C94A C95A H95B 110.2 . .
H95A C95A H95B 108.5 . .
C91D C90D C95D 108(3) . .
C91D C90D H90C 110.2 . .
C95D C90D H90C 110.2 . .
C91D C90D H90D 110.2 . .
C95D C90D H90D 110.2 . .
H90C C90D H90D 108.5 . .
C90D C91D C92D 107(3) . .
C90D C91D H91C 110.3 . .
C92D C91D H91C 110.3 . .
C90D C91D H91D 110.3 . .
C92D C91D H91D 110.3 . .
H91C C91D H91D 108.6 . .
C93D C92D C91D 111(3) . .
C93D C92D H92C 109.5 . .
C91D C92D H92C 109.5 . .
C93D C92D H92D 109.5 . .
C91D C92D H92D 109.5 . .
H92C C92D H92D 108.1 . .
C92D C93D C94D 111(3) . .
C92D C93D H93C 109.4 . .
C94D C93D H93C 109.4 . .
C92D C93D H93D 109.4 . .
C94D C93D H93D 109.4 . .
H93C C93D H93D 108.0 . .
C93D C94D C95D 111(3) . .
C93D C94D H94C 109.4 . .
C95D C94D H94C 109.4 . .
C93D C94D H94D 109.4 . .
C95D C94D H94D 109.4 . .
H94C C94D H94D 108.0 . .
C94D C95D C90D 109(3) . .
C94D C95D H95C 109.8 . .
C90D C95D H95C 109.8 . .
C94D C95D H95D 109.8 . .
C90D C95D H95D 109.8 . .
H95C C95D H95D 108.3 . .
C91C C90C C95C 108(3) . .
C91C C90C H90E 110.1 . .
C95C C90C H90E 110.1 . .
C91C C90C H90F 110.1 . .
C95C C90C H90F 110.1 . .
H90E C90C H90F 108.4 . .
C90C C91C C92C 108(3) . .
C90C C91C H91E 110.1 . .
C92C C91C H91E 110.1 . .
C90C C91C H91F 110.1 . .
C92C C91C H91F 110.1 . .
H91E C91C H91F 108.4 . .
C93C C92C C91C 109(3) . .
C93C C92C H92E 110.0 . .
C91C C92C H92E 110.0 . .
C93C C92C H92F 110.0 . .
C91C C92C H92F 110.0 . .
H92E C92C H92F 108.4 . .
C92C C93C C94C 108(3) . .
C92C C93C H93E 110.1 . .
C94C C93C H93E 110.1 . .
C92C C93C H93F 110.1 . .
C94C C93C H93F 110.1 . .
H93E C93C H93F 108.4 . .
C95C C94C C93C 111(3) . .
C95C C94C H94E 109.5 . .
C93C C94C H94E 109.5 . .
C95C C94C H94F 109.5 . .
C93C C94C H94F 109.5 . .
H94E C94C H94F 108.0 . .
C94C C95C C90C 110(3) . .
C94C C95C H95E 109.8 . .
C90C C95C H95E 109.8 . .
C94C C95C H95F 109.8 . .
C90C C95C H95F 109.8 . .
H95E C95C H95F 108.2 . .

loop_
_geom_bond_atom_site_label_1
_geom_bond_atom_site_label_2
_geom_bond_distance
_geom_bond_site_symmetry_2
Zn1 N101 2.081(5) .
Zn1 N161 2.097(6) 8_455
Zn1 I12A 2.522(8) .
Zn1 I11B 2.5295(18) .
Zn1 I12B 2.530(3) .
Zn1 I11A 2.530(10) .
Zn2 N141 2.047(6) .
Zn2 N111 2.076(6) .
Zn2 I21 2.5260(13) .
Zn2 I22 2.5433(12) .
Zn3 N151 2.054(6) .
Zn3 N121 2.081(6) 3
Zn3 I31B 2.265(15) .
Zn3 I32A 2.526(4) .
Zn3 I31A 2.613(6) .
Zn3 I32B 2.66(2) .
N101 C102 1.321(10) .
N101 C106 1.347(11) .
C102 C103 1.388(10) .
C102 H102 0.9500 .
C103 C104 1.391(10) .
C103 H103 0.9500 .
C104 C105 1.389(10) .
C104 C131 1.478(9) .
C105 C106 1.380(10) .
C105 H105 0.9500 .
C106 H106 0.9500 .
N111 C116 1.323(10) .
N111 C112 1.343(9) .
C112 C113 1.369(10) .
C112 H112 0.9500 .
C113 C114 1.396(10) .
C113 H113 0.9500 .
C114 C115 1.381(10) .
C114 C133 1.479(9) .
C115 C116 1.396(10) .
C115 H115 0.9500 .
C116 H116 0.9500 .
N121 C122 1.330(10) .
N121 C126 1.347(10) .
N121 Zn3 2.081(6) 3_445
C122 C123 1.385(10) .
C122 H122 0.9500 .
C123 C124 1.392(9) .
C123 H123 0.9500 .
C124 C125 1.387(10) .
C124 C135 1.489(9) .
C125 C126 1.366(11) .
C125 H125 0.9500 .
C126 H126 0.9500 .
C131 N136 1.330(9) .
C131 N132 1.332(9) .
N132 C133 1.337(9) .
C133 N134 1.346(9) .
N134 C135 1.341(9) .
C135 N136 1.329(9) .
N141 C142 1.321(9) .
N141 C146 1.324(12) .
C142 C143 1.389(11) .
C142 H142 0.9500 .
C143 C144 1.379(11) .
C143 H143 0.9500 .
C144 C145 1.388(11) .
C144 C171 1.472(10) .
C145 C146 1.380(13) .
C145 H145 0.9500 .
C146 H146 0.9500 .
N151 C156 1.321(12) .
N151 C152 1.345(10) .
C152 C153 1.371(12) .
C152 H152 0.9500 .
C153 C154 1.380(11) .
C153 H153 0.9500 .
C154 C155 1.373(11) .
C154 C173 1.486(11) .
C155 C156 1.381(14) .
C155 H155 0.9500 .
C156 H156 0.9500 .
N161 C166 1.330(11) .
N161 C162 1.337(10) .
N161 Zn1 2.097(6) 8_556
C162 C163 1.381(10) .
C162 H162 0.9500 .
C163 C164 1.387(11) .
C163 H163 0.9500 .
C164 C165 1.390(11) .
C164 C175 1.485(9) .
C165 C166 1.384(11) .
C165 H165 0.9500 .
C166 H166 0.9500 .
C171 N172 1.324(10) .
C171 N176 1.339(9) .
N172 C173 1.341(10) .
C173 N174 1.336(9) .
N174 C175 1.321(11) .
C175 N176 1.348(10) .
C301 N307 1.384(16) .
C301 C306 1.389(18) .
C301 C302 1.42(2) .
C302 C303 1.37(2) .
C302 C308 1.50(2) .
C303 C304 1.37(2) .
C303 H303 0.9500 .
C304 C305 1.34(2) .
C304 H304 0.9500 .
C305 C306 1.440(18) .
C305 H305 0.9500 .
C306 C311 1.46(2) .
N307 H30A 0.8800 .
N307 H30B 0.8800 .
C308 C309 1.34(3) .
C308 C310 1.45(2) .
C308 H308 1.0000 .
C309 H30C 0.9800 .
C309 H30D 0.9800 .
C309 H30E 0.9800 .
C310 H31A 0.9800 .
C310 H31B 0.9800 .
C310 H31C 0.9800 .
C311 C313 1.55(2) .
C311 C312 1.56(3) .
C311 H311 1.0000 .
C312 H31D 0.9800 .
C312 H31E 0.9800 .
C312 H31F 0.9800 .
C313 H31G 0.9800 .
C313 H31H 0.9800 .
C313 H31I 0.9800 .
C401 N407 1.33(3) .
C401 C402 1.52(4) .
C401 C406 1.55(4) .
C402 C403 1.34(4) .
C402 C411 1.57(5) .
C403 C404 1.73(5) .
C403 H403 0.9500 .
C404 C405 1.39(5) .
C404 H404 0.9500 .
C405 C406 1.43(3) .
C405 H405 0.9500 .
C406 C408 1.52(4) .
N407 H40A 0.8800 .
N407 H40B 0.8800 .
C408 C409 1.39(4) .
C408 C410 1.47(4) .
C408 H408 1.0000 .
C409 H40C 0.9800 .
C409 H40D 0.9800 .
C409 H40E 0.9800 .
C410 H41A 0.9800 .
C410 H41B 0.9800 .
C410 H41C 0.9800 .
C411 C413 1.49(4) .
C411 C412 1.59(5) .
C411 H411 1.0000 .
C412 H41D 0.9800 .
C412 H41E 0.9800 .
C412 H41F 0.9800 .
C413 H41G 0.9800 .
C413 H41H 0.9800 .
C413 H41I 0.9800 .
C601 N607 1.37(2) .
C601 C606 1.39(3) .
C601 C602 1.44(3) .
C602 C603 1.38(3) .
C602 C608 1.50(3) .
C603 C604 1.37(3) .
C603 H603 0.9500 .
C604 C605 1.35(3) .
C604 H604 0.9500 .
C605 C606 1.44(2) .
C605 H605 0.9500 .
C606 C611 1.46(3) .
N607 H60A 0.8800 .
N607 H60B 0.8800 .
C608 C609 1.34(4) .
C608 C610 1.45(3) .
C608 H608 1.0000 .
C609 H60C 0.9800 .
C609 H60D 0.9800 .
C609 H60E 0.9800 .
C610 H61A 0.9800 .
C610 H61B 0.9800 .
C610 H61C 0.9800 .
C611 C613 1.56(3) .
C611 C612 1.57(3) .
C611 H611 1.0000 .
C612 H61D 0.9800 .
C612 H61E 0.9800 .
C612 H61F 0.9800 .
C613 H61G 0.9800 .
C613 H61H 0.9800 .
C613 H61I 0.9800 .
C90A C95A 1.526(19) .
C90A C91A 1.554(19) .
C90A H90A 0.9900 .
C90A H90B 0.9900 .
C91A C92A 1.554(19) .
C91A H91A 0.9900 .
C91A H91B 0.9900 .
C92A C93A 1.549(19) .
C92A H92A 0.9900 .
C92A H92B 0.9900 .
C93A C94A 1.514(19) .
C93A H93A 0.9900 .
C93A H93B 0.9900 .
C94A C95A 1.552(19) .
C94A H94A 0.9900 .
C94A H94B 0.9900 .
C95A H95A 0.9900 .
C95A H95B 0.9900 .
C90D C91D 1.54(2) .
C90D C95D 1.55(2) .
C90D H90C 0.9900 .
C90D H90D 0.9900 .
C91D C92D 1.55(2) .
C91D H91C 0.9900 .
C91D H91D 0.9900 .
C92D C93D 1.53(2) .
C92D H92C 0.9900 .
C92D H92D 0.9900 .
C93D C94D 1.53(2) .
C93D H93C 0.9900 .
C93D H93D 0.9900 .
C94D C95D 1.54(2) .
C94D H94C 0.9900 .
C94D H94D 0.9900 .
C95D H95C 0.9900 .
C95D H95D 0.9900 .
C90C C91C 1.54(2) .
C90C C95C 1.55(2) .
C90C H90E 0.9900 .
C90C H90F 0.9900 .
C91C C92C 1.55(2) .
C91C H91E 0.9900 .
C91C H91F 0.9900 .
C92C C93C 1.54(2) .
C92C H92E 0.9900 .
C92C H92F 0.9900 .
C93C C94C 1.54(2) .
C93C H93E 0.9900 .
C93C H93F 0.9900 .
C94C C95C 1.54(2) .
C94C H94E 0.9900 .
C94C H94F 0.9900 .
C95C H95E 0.9900 .
C95C H95F 0.9900 .

loop_
_geom_hbond_atom_site_label_D
_geom_hbond_atom_site_label_H
_geom_hbond_atom_site_label_A
_geom_hbond_distance_DH
_geom_hbond_distance_HA
_geom_hbond_distance_DA
_geom_hbond_angle_DHA
_geom_hbond_site_symmetry_A
C102 H102 I31A 0.95 3.29 3.829(7) 118.0 3_455
C105 H105 I22 0.95 3.25 3.722(8) 113.0 4_545
C112 H112 I22 0.95 3.21 3.826(8) 124.2 .
C113 H113 I32A 0.95 3.23 3.930(8) 132.4 3_455
C113 H113 I32B 0.95 3.28 3.923(17) 126.5 3_455
C116 H116 I12A 0.95 3.00 3.817(12) 144.5 4_545
C116 H116 I12B 0.95 3.03 3.835(8) 144.1 4_545
C122 H122 I32B 0.95 3.28 3.883(19) 123.3 3_445
C126 H126 I31A 0.95 3.11 3.769(9) 127.5 3_445
C126 H126 I31B 0.95 2.95 3.541(13) 121.5 3_445
C142 H142 I21 0.95 3.22 3.842(8) 125.0 .
C146 H146 I22 0.95 3.30 3.783(10) 113.6 .
C152 H152 I32A 0.95 3.24 3.871(10) 125.4 .
C152 H152 I32B 0.95 3.24 3.885(16) 126.9 .
C162 H162 I11A 0.95 3.26 3.894(12) 125.8 8_556
C162 H162 I11B 0.95 3.13 3.777(8) 127.2 8_556
C166 H166 I12A 0.95 3.30 3.834(13) 117.5 8_556
C166 H166 I12B 0.95 3.22 3.769(9) 118.9 8_556
N307 H30B I21 0.88 3.21 3.828(12) 129.0 5_666

loop_
_geom_torsion_atom_site_label_1
_geom_torsion_atom_site_label_2
_geom_torsion_atom_site_label_3
_geom_torsion_atom_site_label_4
_geom_torsion
_geom_torsion_site_symmetry_1
C106 N101 C102 C103 1.3(13) .
Zn1 N101 C102 C103 179.7(6) .
N101 C102 C103 C104 1.3(13) .
C102 C103 C104 C105 -2.6(13) .
C102 C103 C104 C131 178.1(8) .
C103 C104 C105 C106 1.3(14) .
C131 C104 C105 C106 -179.4(9) .
C102 N101 C106 C105 -2.7(15) .
Zn1 N101 C106 C105 178.7(9) .
C104 C105 C106 N101 1.4(16) .
C116 N111 C112 C113 1.5(13) .
Zn2 N111 C112 C113 -173.9(7) .
N111 C112 C113 C114 -0.9(14) .
C112 C113 C114 C115 -0.6(13) .
C112 C113 C114 C133 179.4(8) .
C113 C114 C115 C116 1.6(13) .
C133 C114 C115 C116 -178.5(8) .
C112 N111 C116 C115 -0.4(14) .
Zn2 N111 C116 C115 175.0(7) .
C114 C115 C116 N111 -1.1(15) .
C126 N121 C122 C123 -1.0(13) .
Zn3 N121 C122 C123 177.7(6) 3_445
N121 C122 C123 C124 0.2(13) .
C122 C123 C124 C125 0.2(12) .
C122 C123 C124 C135 -175.1(7) .
C123 C124 C125 C126 0.3(13) .
C135 C124 C125 C126 175.7(8) .
C122 N121 C126 C125 1.5(14) .
Zn3 N121 C126 C125 -177.4(8) 3_445
C124 C125 C126 N121 -1.1(15) .
C105 C104 C131 N136 8.8(12) .
C103 C104 C131 N136 -171.9(8) .
C105 C104 C131 N132 -172.5(8) .
C103 C104 C131 N132 6.8(12) .
N136 C131 N132 C133 -4.1(12) .
C104 C131 N132 C133 177.3(7) .
C131 N132 C133 N134 3.5(11) .
C131 N132 C133 C114 -174.4(7) .
C115 C114 C133 N132 177.1(8) .
C113 C114 C133 N132 -2.9(11) .
C115 C114 C133 N134 -0.9(11) .
C113 C114 C133 N134 179.0(7) .
N132 C133 N134 C135 0.9(11) .
C114 C133 N134 C135 178.8(6) .
C133 N134 C135 N136 -5.5(11) .
C133 N134 C135 C124 174.4(6) .
C125 C124 C135 N136 -1.8(11) .
C123 C124 C135 N136 173.4(7) .
C125 C124 C135 N134 178.2(7) .
C123 C124 C135 N134 -6.6(11) .
N134 C135 N136 C131 5.2(11) .
C124 C135 N136 C131 -174.8(7) .
N132 C131 N136 C135 0.1(12) .
C104 C131 N136 C135 178.7(7) .
C146 N141 C142 C143 -0.3(13) .
Zn2 N141 C142 C143 -177.2(6) .
N141 C142 C143 C144 1.9(11) .
C142 C143 C144 C145 -2.0(12) .
C142 C143 C144 C171 180.0(7) .
C143 C144 C145 C146 0.7(15) .
C171 C144 C145 C146 178.8(10) .
C142 N141 C146 C145 -1.1(17) .
Zn2 N141 C146 C145 176.0(10) .
C144 C145 C146 N141 0.9(19) .
C156 N151 C152 C153 5.0(15) .
Zn3 N151 C152 C153 -172.8(7) .
N151 C152 C153 C154 -1.0(15) .
C152 C153 C154 C155 -2.3(14) .
C152 C153 C154 C173 178.5(8) .
C153 C154 C155 C156 1.4(18) .
C173 C154 C155 C156 -179.3(11) .
C152 N151 C156 C155 -6.0(18) .
Zn3 N151 C156 C155 171.8(11) .
C154 C155 C156 N151 3(2) .
C166 N161 C162 C163 0.3(12) .
Zn1 N161 C162 C163 177.0(6) 8_556
N161 C162 C163 C164 -0.1(12) .
C162 C163 C164 C165 -0.8(12) .
C162 C163 C164 C175 179.3(7) .
C163 C164 C165 C166 1.5(13) .
C175 C164 C165 C166 -178.6(8) .
C162 N161 C166 C165 0.5(14) .
Zn1 N161 C166 C165 -176.3(8) 8_556
C164 C165 C166 N161 -1.4(15) .
C143 C144 C171 N172 -157.8(7) .
C145 C144 C171 N172 24.2(11) .
C143 C144 C171 N176 23.4(10) .
C145 C144 C171 N176 -154.6(8) .
N176 C171 N172 C173 3.0(11) .
C144 C171 N172 C173 -175.7(6) .
C171 N172 C173 N174 2.3(11) .
C171 N172 C173 C154 -177.5(7) .
C155 C154 C173 N174 176.6(9) .
C153 C154 C173 N174 -4.1(12) .
C155 C154 C173 N172 -3.5(13) .
C153 C154 C173 N172 175.7(7) .
N172 C173 N174 C175 -4.0(11) .
C154 C173 N174 C175 175.8(7) .
C173 N174 C175 N176 0.7(11) .
C173 N174 C175 C164 178.3(6) .
C163 C164 C175 N174 -164.3(7) .
C165 C164 C175 N174 15.7(11) .
C163 C164 C175 N176 13.5(10) .
C165 C164 C175 N176 -166.5(8) .
N172 C171 N176 C175 -5.8(10) .
C144 C171 N176 C175 172.9(6) .
N174 C175 N176 C171 3.8(11) .
C164 C175 N176 C171 -173.8(6) .
N307 C301 C302 C303 -179.2(17) .
C306 C301 C302 C303 -2(3) .
N307 C301 C302 C308 1(3) .
C306 C301 C302 C308 178.3(16) .
C301 C302 C303 C304 3(3) .
C308 C302 C303 C304 -177.5(18) .
C302 C303 C304 C305 -3(3) .
C303 C304 C305 C306 2(2) .
N307 C301 C306 C305 178.3(14) .
C302 C301 C306 C305 1(2) .
N307 C301 C306 C311 -5(2) .
C302 C301 C306 C311 177.8(15) .
C304 C305 C306 C301 -1(2) .
C304 C305 C306 C311 -177.4(15) .
C303 C302 C308 C309 92(4) .
C301 C302 C308 C309 -88(4) .
C303 C302 C308 C310 -46(4) .
C301 C302 C308 C310 133(3) .
C301 C306 C311 C313 156.5(16) .
C305 C306 C311 C313 -27(2) .
C301 C306 C311 C312 -80(2) .
C305 C306 C311 C312 96(2) .
N407 C401 C402 C403 179(3) .
C406 C401 C402 C403 1(4) .
N407 C401 C402 C411 -4(4) .
C406 C401 C402 C411 179(2) .
C401 C402 C403 C404 -3(4) .
C411 C402 C403 C404 180(3) .
C402 C403 C404 C405 4(5) .
C403 C404 C405 C406 -3(5) .
C404 C405 C406 C408 -179(3) .
C404 C405 C406 C401 0(4) .
N407 C401 C406 C405 -177(2) .
C402 C401 C406 C405 1(3) .
N407 C401 C406 C408 3(3) .
C402 C401 C406 C408 -180(2) .
C405 C406 C408 C409 -100(3) .
C401 C406 C408 C409 80(3) .
C405 C406 C408 C410 31(4) .
C401 C406 C408 C410 -149(3) .
C403 C402 C411 C413 40(5) .
C401 C402 C411 C413 -137(3) .
C403 C402 C411 C412 -56(5) .
C401 C402 C411 C412 126(3) .
N607 C601 C602 C603 154(5) .
C606 C601 C602 C603 4(9) .
N607 C601 C602 C608 -3(7) .
C606 C601 C602 C608 -154(5) .
C601 C602 C603 C604 15(11) .
C608 C602 C603 C604 172(6) .
C602 C603 C604 C605 -19(12) .
C603 C604 C605 C606 5(13) .
N607 C601 C606 C605 -168(5) .
C602 C601 C606 C605 -16(8) .
N607 C601 C606 C611 14(8) .
C602 C601 C606 C611 165(5) .
C604 C605 C606 C601 13(11) .
C604 C605 C606 C611 -169(7) .
C603 C602 C608 C609 131(6) .
C601 C602 C608 C609 -71(6) .
C603 C602 C608 C610 -4(6) .
C601 C602 C608 C610 155(4) .
C601 C606 C611 C613 155(7) .
C605 C606 C611 C613 -23(8) .
C601 C606 C611 C612 -81(7) .
C605 C606 C611 C612 101(7) .
C95A C90A C91A C92A 34(6) .
C90A C91A C92A C93A 35(6) .
C91A C92A C93A C94A -73(5) .
C92A C93A C94A C95A 34(6) .
C91A C90A C95A C94A -73(4) .
C93A C94A C95A C90A 34(6) .
C95D C90D C91D C92D -65(5) .
C90D C91D C92D C93D 62(5) .
C91D C92D C93D C94D -56(6) .
C92D C93D C94D C95D 53(6) .
C93D C94D C95D C90D -58(6) .
C91D C90D C95D C94D 64(5) .
C95C C90C C91C C92C 63(5) .
C90C C91C C92C C93C -65(5) .
C91C C92C C93C C94C 62(5) .
C92C C93C C94C C95C -59(6) .
C93C C94C C95C C90C 59(6) .
C91C C90C C95C C94C -60(5) .
